data_4313178
loop_
_publ_author_name
'Masahito Kodera'
'Yuuji Kajita'
'Yoshimitsu Tachi'
'Koji Kano'

_publ_section_title
;
 Structural Modulation of Cu(I) and Cu(II) Complexes of Sterically
 Hindered Tripyridine Ligands by the Bridgehead Alkyl Groups
;
_journal_name_full 'Inorganic Chemistry'
_journal_page_first 1193
_journal_page_last 1203
_journal_paper_doi 10.1021/ic026008m
_journal_volume 42
_journal_year 2003
_chemical_formula_sum 'C19 H19 Cu N3 O5 S'
_chemical_formula_weight 464.98
_space_group_IT_number 57
_symmetry_cell_setting orthorhombic
_symmetry_Int_Tables_number 57
_symmetry_space_group_name_Hall '-P 2c 2b'
_symmetry_space_group_name_H-M 'P b c m'
_cell_angle_alpha 90
_cell_angle_beta 90
_cell_angle_gamma 90
_cell_formula_units_Z 4
_cell_length_a 8.422(3)
_cell_length_b 18.193(3)
_cell_length_c 13.876(3)
_cell_measurement_reflns_used 25
_cell_measurement_temperature 293.2
_cell_measurement_theta_max 15.0
_cell_measurement_theta_min 13.9
_cell_volume 2126.1(10)
_computing_cell_refinement 'MSC/AFC Diffractometer Control'
_computing_data_collection 'MSC/AFC Diffractometer Control'
_computing_data_reduction 'teXsan for Windows version 1.06 (MSC, 1997-1999)'
_computing_publication_material 'teXsan for Windows version 1.06 (MSC, 1997-1999)'
_computing_structure_refinement 'teXsan for Windows version 1.06 (MSC, 1997-1999)'
_computing_structure_solution
;
SAPI91 (Fan, 1991)
;
_diffrn_ambient_temperature 293.2
_diffrn_measurement_device 'Rigaku AFC7R'
_diffrn_measurement_method \w-2\q
_diffrn_orient_matrix_UB_11 -0.08991
_diffrn_orient_matrix_UB_12 0.03574
_diffrn_orient_matrix_UB_13 -0.00449
_diffrn_orient_matrix_UB_21 -0.07679
_diffrn_orient_matrix_UB_22 -0.04175
_diffrn_orient_matrix_UB_23 -0.00498
_diffrn_orient_matrix_UB_31 -0.01095
_diffrn_orient_matrix_UB_32 -0.00066
_diffrn_orient_matrix_UB_33 0.07176
_diffrn_radiation_detector 'scintillation counter'
_diffrn_radiation_monochromator graphite
_diffrn_radiation_source 'Rigaku rotating anode'
_diffrn_radiation_type 'Mo K\a'
_diffrn_radiation_wavelength 0.7107
_diffrn_reflns_av_R_equivalents 1.76520
_diffrn_reflns_av_sigmaI/netI 0.161
_diffrn_reflns_limit_h_max 10
_diffrn_reflns_limit_h_min 0
_diffrn_reflns_limit_k_max 23
_diffrn_reflns_limit_k_min 0
_diffrn_reflns_limit_l_max 18
_diffrn_reflns_limit_l_min 0
_diffrn_reflns_number 2794
_diffrn_reflns_reduction_process 'Lp corrections applied'
_diffrn_reflns_theta_max 27.50
_diffrn_reflns_theta_min 2.66
_diffrn_standards_decay_% -11.14
_diffrn_standards_interval_count 150
_diffrn_standards_number 3
_exptl_absorpt_coefficient_mu 1.160
_exptl_absorpt_correction_T_max 1.000
_exptl_absorpt_correction_T_min 0.861
_exptl_absorpt_correction_type
;
\y scans (North,Phillips & Matthews, 1968)
;
_exptl_crystal_colour blue
_exptl_crystal_density_diffrn 1.453
_exptl_crystal_density_meas ?
_exptl_crystal_description prismatic
_exptl_crystal_F_000 956.00
_exptl_crystal_size_max 0.40
_exptl_crystal_size_mid 0.40
_exptl_crystal_size_min 0.10
_refine_diff_density_max 0.85
_refine_diff_density_min -0.74
_refine_ls_extinction_coef 0.00000021(4)
_refine_ls_extinction_expression 'equ(3) Acta Cryst.(1968) A24, p213.'
_refine_ls_extinction_method 'Zachariasen (1967)'
_refine_ls_goodness_of_fit_all 1.539
_refine_ls_goodness_of_fit_ref 1.540
_refine_ls_hydrogen_treatment noref
_refine_ls_matrix_type full
_refine_ls_number_constraints 0
_refine_ls_number_parameters 147
_refine_ls_number_reflns 1081
_refine_ls_number_restraints 0
_refine_ls_R_factor_all 0.0690
_refine_ls_R_factor_gt 0.0690
_refine_ls_shift/su_max 0.0100
_refine_ls_shift/su_mean 0.0006
_refine_ls_structure_factor_coef F
_refine_ls_weighting_details unit
_refine_ls_weighting_scheme sigma
_refine_ls_wR_factor_all 0.0830
_refine_ls_wR_factor_ref 0.0830
_reflns_number_gt 1081
_reflns_number_total 2792
_reflns_threshold_expression I>3.00\s(I)
_cod_data_source_file ic026008m_4.cif
_cod_data_source_block '_master_file_afc7*.xtl____'
_cod_depositor_comments
;
The following automatic conversions were performed:

'_exptl_crystal_density_meas' value 'not measured' was changed to '?'
- the value is perceived as not measured.

Automatic conversion script
Id: cif_fix_values 3008 2015-01-20 13:52:24Z robertas 
;
_cod_original_cell_volume 2126.0(8)
_cod_original_sg_symbol_H-M 'P b c m '
_cod_original_formula_sum 'C19 H19 Cu N3 O5 S '
_cod_database_code 4313178

loop_
_symmetry_equiv_pos_as_xyz
'   +x,   +y,   +z'
'   -x,   -y,1/2+z'
'   +x,1/2-y,   -z'
'   -x,1/2+y,1/2-z'
'   -x,   -y,   -z'
'   +x,   +y,1/2-z'
'   -x,1/2+y,   +z'
'   +x,1/2-y,1/2+z'

loop_
_atom_site_label
_atom_site_fract_x
_atom_site_fract_y
_atom_site_fract_z
_atom_site_U_iso_or_equiv
_atom_site_occupancy
_atom_site_refinement_flags
_atom_site_adp_type
_atom_site_calc_flag
_atom_site_calc_attached_atom
Cu(1) 0.9348(2) 0.08575(8) 0.2500 0.0347(4) 0.500 S Uani d ?
S(1) 0.7547(5) 0.1995(2) 0.2500 0.069(1) 0.500 S Uani d ?
O(1) 0.8074(8) 0.1512(4) 0.1670(6) 0.067(2) 1.000 . Uani d ?
O(2) 0.836(2) 0.2664(5) 0.2500 0.125(6) 0.500 S Uani d ?
O(3) 0.581(1) 0.2086(6) 0.2500 0.103(5) 0.500 S Uani d ?
O(4) 0.543(3) 0.2500 0.5000 0.195 1.000 S Uiso d ?
N(1) 0.784(1) -0.0181(6) 0.2500 0.035(3) 0.500 S Uani d ?
N(2) 1.0831(8) 0.0443(3) 0.1499(5) 0.032(2) 1.000 . Uani d ?
C(1) 0.520(2) 0.0354(8) 0.2500 0.055(5) 0.500 S Uani d ?
C(2) 0.624(2) -0.0299(8) 0.2500 0.041(4) 0.500 S Uani d ?
C(3) 0.566(2) -0.1013(9) 0.2500 0.060(5) 0.500 S Uani d ?
C(4) 0.661(2) -0.1604(8) 0.2500 0.067(6) 0.500 S Uani d ?
C(5) 0.821(2) -0.1511(7) 0.2500 0.067(5) 0.500 S Uani d ?
C(6) 0.879(1) -0.0797(8) 0.2500 0.041(4) 0.500 S Uani d ?
C(7) 1.125(1) 0.1617(6) 0.0705(9) 0.076(4) 1.000 . Uani d ?
C(8) 1.148(1) 0.0800(5) 0.0743(7) 0.046(3) 1.000 . Uani d ?
C(9) 1.234(1) 0.0439(6) 0.0073(8) 0.057(3) 1.000 . Uani d ?
C(10) 1.255(1) -0.0296(7) 0.0115(7) 0.060(3) 1.000 . Uani d ?
C(11) 1.196(1) -0.0660(5) 0.0909(8) 0.049(3) 1.000 . Uani d ?
C(12) 1.1130(9) -0.0283(4) 0.1597(6) 0.032(2) 1.000 . Uani d ?
C(13) 1.054(1) -0.0666(5) 0.2500 0.030(3) 0.500 S Uani d ?
H(1) 0.4098 0.0236 0.2500 0.065 0.500 S Uiso d ?
H(2) 0.5391 0.0668 0.1941 0.065 1.000 . Uiso c ?
H(3) 0.4504 -0.1086 0.2500 0.071 0.500 S Uiso d ?
H(4) 0.6171 -0.2078 0.2500 0.083 0.500 S Uiso d ?
H(5) 0.8955 -0.1933 0.2500 0.070 0.500 S Uiso d ?
H(6) 1.0269 0.1717 0.0324 0.089 1.000 . Uiso c ?
H(7) 1.1195 0.1824 0.1281 0.089 1.000 . Uiso c ?
H(8) 1.2094 0.1833 0.0305 0.089 1.000 . Uiso c ?
H(9) 1.2796 0.0720 -0.0470 0.069 1.000 . Uiso c ?
H(10) 1.3099 -0.0568 -0.0388 0.071 1.000 . Uiso c ?
H(11) 1.2099 -0.1198 0.0954 0.056 1.000 . Uiso c ?
H(12) 1.0902 -0.1341 0.2500 0.035 0.500 S Uiso d ?

loop_
_atom_site_aniso_label
_atom_site_aniso_U_11
_atom_site_aniso_U_22
_atom_site_aniso_U_33
_atom_site_aniso_U_12
_atom_site_aniso_U_13
_atom_site_aniso_U_23
Cu(1) 0.0316(8) 0.0273(7) 0.0453(9) 0.0057(8) 0.0000 0.0000
S(1) 0.060(3) 0.028(2) 0.118(4) 0.015(2) 0.0000 0.0000
O(1) 0.057(5) 0.062(4) 0.080(6) 0.020(4) -0.005(4) 0.014(4)
O(2) 0.089(9) 0.025(6) 0.26(2) -0.005(6) 0.0000 0.0000
O(3) 0.069(8) 0.065(7) 0.18(1) 0.048(7) 0.0000 0.0000
N(1) 0.026(6) 0.047(7) 0.033(6) -0.001(5) 0.0000 0.0000
N(2) 0.028(4) 0.031(3) 0.038(4) -0.004(3) -0.000(4) 0.002(3)
C(1) 0.045(9) 0.061(9) 0.06(1) -0.000(7) 0.0000 0.0000
C(2) 0.024(6) 0.055(8) 0.044(9) -0.008(6) 0.0000 0.0000
C(3) 0.029(7) 0.08(1) 0.07(1) -0.026(9) 0.0000 0.0000
C(4) 0.06(1) 0.036(8) 0.10(1) -0.024(8) 0.0000 0.0000
C(5) 0.05(1) 0.031(8) 0.12(2) -0.010(7) 0.0000 0.0000
C(6) 0.030(6) 0.045(8) 0.048(8) -0.007(7) 0.0000 0.0000
C(7) 0.077(8) 0.064(7) 0.088(9) -0.004(6) 0.016(7) 0.029(7)
C(8) 0.040(5) 0.050(5) 0.048(6) -0.004(5) 0.003(5) 0.015(5)
C(9) 0.058(7) 0.068(7) 0.046(7) -0.004(6) 0.013(6) 0.008(6)
C(10) 0.066(7) 0.084(8) 0.031(6) -0.008(6) 0.014(6) -0.013(6)
C(11) 0.043(5) 0.045(5) 0.058(7) 0.005(4) -0.002(5) -0.020(5)
C(12) 0.022(4) 0.032(4) 0.041(5) 0.001(3) -0.009(4) -0.009(4)
C(13) 0.031(6) 0.017(5) 0.041(7) -0.000(5) 0.0000 0.0000

loop_
_atom_type_symbol
_atom_type_oxidation_number
_atom_type_number_in_cell
_atom_type_scat_dispersion_real
_atom_type_scat_dispersion_imag
_atom_type_scat_source
C 0 76 0.002 0.002
;International Tables for Crystallography
(1992, Vol. C, Table 6.1.1.2)
;
H 0 76 0.000 0.000
;International Tables for Crystallography
(1992, Vol. C, Table 6.1.1.2)
;
N 0 12 0.004 0.003
;International Tables for Crystallography
(1992, Vol. C, Table 6.1.1.2)
;
Cu 0 4 0.263 1.266
;International Tables for Crystallography
(1992, Vol. C, Tables 4.2.6.8 and 6.1.1.1)
;
S 0 4 0.110 0.124
;International Tables for Crystallography
(1992, Vol. C, Table 6.1.1.2)
;
O 0 20 0.008 0.006
;International Tables for Crystallography
(1992, Vol. C, Table 6.1.1.2)
;

loop_
_geom_angle_atom_site_label_1
_geom_angle_atom_site_label_2
_geom_angle_atom_site_label_3
_geom_angle
_geom_angle_site_symmetry_1
_geom_angle_site_symmetry_2
_geom_angle_site_symmetry_3
_geom_angle_publ_flag
O(1) Cu(1) O(1) 71.4(5) . . . ?
O(1) Cu(1) N(1) 101.4(4) . . . ?
O(1) Cu(1) N(2) 99.2(4) . . . ?
O(1) Cu(1) N(2) 164.9(4) . . . ?
O(1) Cu(1) N(1) 101.4(4) 6 6 6 ?
O(1) Cu(1) N(2) 164.9(4) 6 6 6 ?
O(1) Cu(1) N(2) 99.2(4) 6 6 6 ?
N(1) Cu(1) N(2) 92.0(3) . . . ?
N(1) Cu(1) N(2) 92.0(3) . . . ?
N(2) Cu(1) N(2) 87.2(5) . . . ?
O(1) S(1) O(1) 98.9(7) . . . ?
O(1) S(1) O(2) 111.2(6) . . . ?
O(1) S(1) O(3) 110.9(5) . . . ?
O(1) S(1) O(2) 111.2(6) 6 6 6 ?
O(1) S(1) O(3) 110.9(5) 6 6 6 ?
O(2) S(1) O(3) 112.9(9) . . . ?
Cu(1) O(1) S(1) 93.8(5) . . . ?
Cu(1) N(1) C(2) 133(1) . . . ?
Cu(1) N(1) C(6) 111(1) . . . ?
C(2) N(1) C(6) 116(1) . . . ?
Cu(1) N(2) C(8) 127.3(7) . . . ?
Cu(1) N(2) C(12) 114.4(7) . . . ?
C(8) N(2) C(12) 118.3(9) . . . ?
C(2) C(1) H(1) 113.3 . . . no
C(2) C(1) H(2) 111.8 . . . no
C(2) C(1) H(2) 111.8 . . . no
H(1) C(1) H(2) 107.2 . . . no
H(1) C(1) H(2) 107.2 . . . no
H(2) C(1) H(2) 105.0 . . . no
N(1) C(2) C(1) 117(2) . . . ?
N(1) C(2) C(3) 120(2) . . . ?
C(1) C(2) C(3) 123(2) . . . ?
C(2) C(3) C(4) 123(2) . . . ?
C(2) C(3) H(3) 118.5 . . . no
C(4) C(3) H(3) 118.8 . . . no
C(3) C(4) C(5) 120(2) . . . ?
C(3) C(4) H(4) 120.4 . . . no
C(5) C(4) H(4) 120.1 . . . no
C(4) C(5) C(6) 118(2) . . . ?
C(4) C(5) H(5) 122.1 . . . no
C(6) C(5) H(5) 120.2 . . . no
N(1) C(6) C(5) 124(2) . . . ?
N(1) C(6) C(13) 116(1) . . . ?
C(5) C(6) C(13) 120(2) . . . ?
C(8) C(7) H(6) 107.7 . . . no
C(8) C(7) H(7) 113.5 . . . no
C(8) C(7) H(8) 108.9 . . . no
H(6) C(7) H(7) 111.0 . . . no
H(6) C(7) H(8) 103.1 . . . no
H(7) C(7) H(8) 112.1 . . . no
N(2) C(8) C(7) 117(1) . . . ?
N(2) C(8) C(9) 121(1) . . . ?
C(7) C(8) C(9) 122(1) . . . ?
C(8) C(9) C(10) 122(1) . . . ?
C(8) C(9) H(9) 118.8 . . . no
C(10) C(9) H(9) 119.7 . . . no
C(9) C(10) C(11) 118(1) . . . ?
C(9) C(10) H(10) 122.3 . . . no
C(11) C(10) H(10) 120.1 . . . no
C(10) C(11) C(12) 120(1) . . . ?
C(10) C(11) H(11) 119.0 . . . no
C(12) C(11) H(11) 120.8 . . . no
N(2) C(12) C(11) 121(1) . . . ?
N(2) C(12) C(13) 118.0(9) . . . ?
C(11) C(12) C(13) 121(1) . . . ?
C(6) C(13) C(12) 113.4(8) . . . ?
C(6) C(13) C(12) 113.4(8) . . . ?
C(6) C(13) H(12) 94.8 . . . no
C(12) C(13) C(12) 111(1) . . . ?
C(12) C(13) H(12) 111.5 . . . no
C(12) C(13) H(12) 111.5 6 6 6 no

loop_
_geom_bond_atom_site_label_1
_geom_bond_atom_site_label_2
_geom_bond_distance
_geom_bond_site_symmetry_1
_geom_bond_site_symmetry_2
_geom_bond_publ_flag
Cu(1) O(1) 1.974(8) . . ?
Cu(1) O(1) 1.974(8) . . ?
Cu(1) N(1) 2.28(1) . . ?
Cu(1) N(2) 2.014(8) . . ?
Cu(1) N(2) 2.014(8) . . ?
S(1) O(1) 1.516(9) . . ?
S(1) O(1) 1.516(9) . . ?
S(1) O(2) 1.40(1) . . ?
S(1) O(3) 1.47(2) . . ?
N(1) C(2) 1.37(2) . . ?
N(1) C(6) 1.38(2) . . ?
N(2) C(8) 1.35(1) . . ?
N(2) C(12) 1.35(1) . . ?
C(1) C(2) 1.48(2) . . ?
C(1) H(1) 0.95 . . no
C(1) H(2) 0.98 . . no
C(1) H(2) 0.98 . . no
C(2) C(3) 1.39(2) . . ?
C(3) C(4) 1.34(3) . . ?
C(3) H(3) 0.98 . . no
C(4) C(5) 1.36(3) . . ?
C(4) H(4) 0.94 . . no
C(5) C(6) 1.39(2) . . ?
C(5) H(5) 0.99 . . no
C(6) C(13) 1.49(2) . . ?
C(7) C(8) 1.50(2) . . ?
C(7) H(6) 1.00 . . no
C(7) H(7) 0.88 . . no
C(7) H(8) 0.98 . . no
C(8) C(9) 1.35(2) . . ?
C(9) C(10) 1.35(2) . . ?
C(9) H(9) 0.99 . . no
C(10) C(11) 1.38(2) . . ?
C(10) H(10) 0.97 . . no
C(11) C(12) 1.37(1) . . ?
C(11) H(11) 0.99 . . no
C(12) C(13) 1.52(1) . . ?
C(13) H(12) 1.27 . . no

loop_
_geom_contact_atom_site_label_1
_geom_contact_atom_site_label_2
_geom_contact_distance
_geom_contact_site_symmetry_1
_geom_contact_site_symmetry_2
_geom_contact_publ_flag
O(1) H(10) 2.6618 . 5_755 no
O(1) C(10) 3.36(2) . 5_755 no
O(2) H(12) 1.9143 . 4_755 no
O(2) H(5) 2.3769 . 4_755 no
O(2) H(11) 3.0059 . 4_755 no
O(2) H(11) 3.0059 . 7_755 no
O(2) C(13) 3.18(2) . 4_755 no
O(2) C(5) 3.26(3) . 4_755 no
O(3) H(4) 2.2585 . 4_655 no
O(3) C(4) 3.13(2) . 4_655 no
O(3) O(4) 3.565(4) . . no
O(3) O(4) 3.565(4) . 6 no
N(1) H(9) 3.0300 . 2_755 no
N(1) H(9) 3.0300 . 5_755 no
C(2) H(9) 3.0297 . 2_755 no
C(2) H(9) 3.0297 . 5_755 no
C(12) H(1) 2.9511 . 1_655 no
H(2) H(10) 2.5088 . 5_755 no
H(8) H(8) 2.5707 . 3 no

loop_
_geom_torsion_atom_site_label_1
_geom_torsion_atom_site_label_2
_geom_torsion_atom_site_label_3
_geom_torsion_atom_site_label_4
_geom_torsion_site_symmetry_1
_geom_torsion_site_symmetry_2
_geom_torsion_site_symmetry_3
_geom_torsion_site_symmetry_4
_geom_torsion
_geom_torsion_publ_flag
Cu(1) O(1) S(1) O(1) . . . . -12.4(7) no
Cu(1) O(1) S(1) O(2) . . . . 104.6(7) no
Cu(1) O(1) S(1) O(3) . . . . -128.8(6) no
Cu(1) O(1) S(1) O(1) . . . . 12.4(7) no
Cu(1) O(1) S(1) O(2) . . . . -104.6(7) no
Cu(1) O(1) S(1) O(3) . . . . 128.8(6) no
Cu(1) N(1) C(2) C(1) . . . . 0.0000(2) no
Cu(1) N(1) C(2) C(3) . . . . -180.0000(1) no
Cu(1) N(1) C(6) C(5) . . . . 180.0000 no
Cu(1) N(1) C(6) C(13) . . . . 0.0000(3) no
Cu(1) N(2) C(8) C(7) . . . . 9(2) no
Cu(1) N(2) C(8) C(9) . . . . -173.9(9) no
Cu(1) N(2) C(12) C(11) . . . . 172.2(8) no
Cu(1) N(2) C(12) C(13) . . . . -9(1) no
Cu(1) N(2) C(8) C(7) . . . . -9(2) no
Cu(1) N(2) C(8) C(9) . . . . 173.9(9) no
Cu(1) N(2) C(12) C(11) . . . . -172.2(8) no
Cu(1) N(2) C(12) C(13) . . . . 9(1) no
S(1) O(1) Cu(1) O(1) . . . . 9.9(6) no
S(1) O(1) Cu(1) N(1) . . . . 108.2(4) no
S(1) O(1) Cu(1) N(2) . . . . -157.9(4) no
S(1) O(1) Cu(1) N(2) . . . . -44(2) no
S(1) O(1) Cu(1) O(1) . . . . -9.9(6) no
S(1) O(1) Cu(1) N(1) . . . . -108.2(4) no
S(1) O(1) Cu(1) N(2) . . . . 44(2) no
S(1) O(1) Cu(1) N(2) . . . . 157.9(4) no
O(1) Cu(1) N(1) C(2) . . . . -36.5(3) no
O(1) Cu(1) N(1) C(6) . . . . 143.5(3) no
O(1) Cu(1) N(2) C(8) . . . . 37.6(9) no
O(1) Cu(1) N(2) C(12) . . . . -139.4(7) no
O(1) Cu(1) N(2) C(8) . . . . 13(2) no
O(1) Cu(1) N(2) C(12) . . . . -170(1) no
N(1) Cu(1) N(2) C(8) . . . . 139.4(9) no
N(1) Cu(1) N(2) C(12) . . . . -37.6(7) no
N(1) Cu(1) N(2) C(8) . . . . -139.4(9) no
N(1) Cu(1) N(2) C(12) . . . . 37.6(7) no
N(1) C(2) C(3) C(4) . . . . 0.0000(2) no
N(1) C(6) C(5) C(4) . . . . 0.0000 no
N(1) C(6) C(13) C(12) . . . . -64.1(8) no
N(1) C(6) C(13) C(12) . . . . 64.1(8) no
N(2) Cu(1) N(1) C(2) . . . . -136.4(2) no
N(2) Cu(1) N(1) C(6) . . . . 43.6(2) no
N(2) Cu(1) N(2) C(8) . . . . 128.7(8) no
N(2) Cu(1) N(2) C(12) . . . . -54.3(8) no
N(2) C(8) C(9) C(10) . . . . 2(2) no
N(2) C(12) C(11) C(10) . . . . 2(2) no
N(2) C(12) C(13) C(6) . . . . 75(1) no
N(2) C(12) C(13) C(12) . . . . -55(2) no
C(1) C(2) N(1) C(6) . . . . 180.0000 no
C(1) C(2) C(3) C(4) . . . . -180.0000 no
C(2) N(1) C(6) C(5) . . . . 0.0000(2) no
C(2) N(1) C(6) C(13) . . . . 180.0000 no
C(2) C(3) C(4) C(5) . . . . 0.0000(2) no
C(3) C(2) N(1) C(6) . . . . 0.0000(1) no
C(3) C(4) C(5) C(6) . . . . 0.0000(5) no
C(4) C(5) C(6) C(13) . . . . -180.0000 no
C(5) C(6) C(13) C(12) . . . . 115.9(8) no
C(5) C(6) C(13) C(12) . . . . -115.9(8) no
C(6) C(13) C(12) C(11) . . . . -106(1) no
C(6) C(13) C(12) C(11) . . . . 106(1) no
C(7) C(8) N(2) C(12) . . . . -174(1) no
C(7) C(8) C(9) C(10) . . . . 180(1) no
C(8) N(2) C(12) C(11) . . . . -5(2) no
C(8) N(2) C(12) C(13) . . . . 174(1) no
C(8) C(9) C(10) C(11) . . . . -5(2) no
C(9) C(8) N(2) C(12) . . . . 3(2) no
C(9) C(10) C(11) C(12) . . . . 3(2) no
C(10) C(11) C(12) C(13) . . . . -177(1) no
C(11) C(12) C(13) C(12) . . . . 124(1) no
